data_4129677
loop_
_publ_author_name
'Jin, Kyoung Joo'
'Collum, David B.'

_publ_section_title
;
 Solid-State and Solution Structures of Glycinimine-Derived Lithium
 Enolates.
;
_journal_issue 45
_journal_name_full 'Journal of the American Chemical Society'
_journal_page_first 14446
_journal_page_last 14455
_journal_paper_doi 10.1021/jacs.5b09524
_journal_volume 137
_journal_year 2015
_chemical_formula_moiety 'C46 H64 Li2 N6 O4'
_chemical_formula_sum 'C46 H64 Li2 N6 O4'
_chemical_formula_weight 778.91
_space_group_IT_number 2
_space_group_name_Hall '-P 1'
_space_group_name_H-M_alt 'P -1'
_symmetry_cell_setting triclinic
_symmetry_space_group_name_H-M 'P -1'
_atom_sites_solution_hydrogens mixed
_atom_sites_solution_primary direct
_atom_sites_solution_secondary difmap
_audit_creation_method SHELXL-97
_cell_angle_alpha 106.481(2)
_cell_angle_beta 91.063(2)
_cell_angle_gamma 101.589(2)
_cell_formula_units_Z 1
_cell_length_a 9.0340(4)
_cell_length_b 11.0213(6)
_cell_length_c 11.9901(7)
_cell_measurement_reflns_used 7310
_cell_measurement_temperature 193(2)
_cell_measurement_theta_max 31.17
_cell_measurement_theta_min 2.70
_cell_volume 1117.79(10)
_computing_cell_refinement 'Bruker SAINT+'
_computing_data_collection 'Bruker APEX2'
_computing_data_reduction 'Bruker SAINT+'
_computing_molecular_graphics 'Bruker SHELXTL'
_computing_publication_material 'Bruker SHELXTL'
_computing_structure_refinement 'SHELXL-97 (Sheldrick, 1997)'
_computing_structure_solution 'SHELXS-97 (Sheldrick, 1990)'
_diffrn_ambient_temperature 193(2)
_diffrn_measured_fraction_theta_full 0.985
_diffrn_measured_fraction_theta_max 0.985
_diffrn_measurement_device_type 'Bruker X8 APEX II diffractometer'
_diffrn_measurement_method 'phi and omega scans'
_diffrn_radiation_monochromator graphite
_diffrn_radiation_source 'fine-focus sealed tube'
_diffrn_radiation_type MoK\a
_diffrn_radiation_wavelength 0.71073
_diffrn_reflns_av_R_equivalents 0.0226
_diffrn_reflns_av_sigmaI/netI 0.0250
_diffrn_reflns_limit_h_max 12
_diffrn_reflns_limit_h_min -12
_diffrn_reflns_limit_k_max 14
_diffrn_reflns_limit_k_min -14
_diffrn_reflns_limit_l_max 15
_diffrn_reflns_limit_l_min -15
_diffrn_reflns_number 18543
_diffrn_reflns_theta_full 28.28
_diffrn_reflns_theta_max 28.28
_diffrn_reflns_theta_min 2.23
_diffrn_standards_number 0
_exptl_absorpt_coefficient_mu 0.073
_exptl_absorpt_correction_T_max 0.9927
_exptl_absorpt_correction_T_min 0.9677
_exptl_absorpt_correction_type multi-scan
_exptl_absorpt_process_details SADABS
_exptl_crystal_colour yellow
_exptl_crystal_density_diffrn 1.157
_exptl_crystal_density_method 'not measured'
_exptl_crystal_description block
_exptl_crystal_F_000 420
_exptl_crystal_size_max 0.45
_exptl_crystal_size_mid 0.20
_exptl_crystal_size_min 0.10
_refine_diff_density_max 0.269
_refine_diff_density_min -0.217
_refine_diff_density_rms 0.032
_refine_ls_extinction_method none
_refine_ls_goodness_of_fit_ref 1.065
_refine_ls_hydrogen_treatment mixed
_refine_ls_matrix_type full
_refine_ls_number_parameters 379
_refine_ls_number_reflns 5460
_refine_ls_number_restraints 0
_refine_ls_restrained_S_all 1.065
_refine_ls_R_factor_all 0.0522
_refine_ls_R_factor_gt 0.0401
_refine_ls_shift/su_max 0.005
_refine_ls_shift/su_mean 0.000
_refine_ls_structure_factor_coef Fsqd
_refine_ls_weighting_details 'calc w=1/[\s^2^(Fo^2^)+(0.0554P)^2^+0.1517P] where P=(Fo^2^+2Fc^2^)/3'
_refine_ls_weighting_scheme calc
_refine_ls_wR_factor_gt 0.1036
_refine_ls_wR_factor_ref 0.1112
_reflns_number_gt 4362
_reflns_number_total 5460
_reflns_threshold_expression >2sigma(I)
_cod_data_source_file ja5b09524_si_002.cif
_cod_data_source_block jj6
_cod_depositor_comments
;
The following automatic conversions were performed:

data item '_symmetry_cell_setting' value 'Triclinic' was changed to
'triclinic' in accordance with the
/home/saulius/struct/COD-crude-data/automatic-downloads/DataCite-retrospective/ACS/depositions/lib/dictionaries/cif_core.dic
dictionary named 'cif_core.dic' version 2.4.2 last updated on
2011-04-26.

Automatic conversion script
Id: cif_fix_values 6909 2019-04-08 15:41:33Z antanas 
;
_cod_original_sg_symbol_H-M P-1
_cod_database_code 4129677

loop_
_symmetry_equiv_pos_as_xyz
'x, y, z'
'-x, -y, -z'

loop_
_atom_site_label
_atom_site_type_symbol
_atom_site_fract_x
_atom_site_fract_y
_atom_site_fract_z
_atom_site_U_iso_or_equiv
_atom_site_adp_type
_atom_site_occupancy
_atom_site_symmetry_multiplicity
_atom_site_calc_flag
_atom_site_refinement_flags
Li1 Li 0.4763(2) 0.50842(17) 0.39790(15) 0.0276(4) Uani 1 1 d .
O1 O 0.43696(8) 0.36111(6) 0.46517(6) 0.02640(17) Uani 1 1 d .
O2 O 0.37763(10) 0.14312(7) 0.37697(7) 0.0378(2) Uani 1 1 d .
N1 N 0.57899(9) 0.39081(8) 0.26625(7) 0.02469(19) Uani 1 1 d .
N2 N 0.28579(10) 0.55305(8) 0.33113(8) 0.0298(2) Uani 1 1 d .
N3 N -0.00461(11) 0.23876(9) 0.21807(9) 0.0358(2) Uani 1 1 d .
C1 C 0.43873(11) 0.26668(9) 0.37532(9) 0.0247(2) Uani 1 1 d .
C2 C 0.49622(12) 0.27350(10) 0.27141(9) 0.0270(2) Uani 1 1 d .
H2 H 0.4859(14) 0.1967(12) 0.2067(11) 0.033(3) Uiso 1 1 d .
C3 C 0.64047(11) 0.40279(10) 0.17095(9) 0.0247(2) Uani 1 1 d .
C4 C 0.60278(11) 0.29615(10) 0.05820(9) 0.0253(2) Uani 1 1 d .
C5 C 0.46753(13) 0.28110(11) -0.00592(10) 0.0330(2) Uani 1 1 d .
H5 H 0.4035(15) 0.3431(13) 0.0217(12) 0.043(4) Uiso 1 1 d .
C6 C 0.42440(14) 0.18119(12) -0.10891(11) 0.0384(3) Uani 1 1 d .
H6 H 0.3310(19) 0.1734(15) -0.1509(14) 0.058(4) Uiso 1 1 d .
C7 C 0.51663(14) 0.09466(11) -0.14826(11) 0.0379(3) Uani 1 1 d .
H7 H 0.4867(15) 0.0243(14) -0.2191(13) 0.044(4) Uiso 1 1 d .
C8 C 0.65110(14) 0.10885(11) -0.08540(11) 0.0380(3) Uani 1 1 d .
H8 H 0.7141(18) 0.0476(16) -0.1106(14) 0.060(4) Uiso 1 1 d .
C9 C 0.69543(13) 0.20917(11) 0.01734(10) 0.0320(2) Uani 1 1 d .
H9 H 0.7888(16) 0.2191(13) 0.0608(12) 0.040(4) Uiso 1 1 d .
C10 C 0.74773(11) 0.52360(10) 0.17422(9) 0.0253(2) Uani 1 1 d .
C11 C 0.81298(12) 0.54099(11) 0.07349(10) 0.0298(2) Uani 1 1 d .
H11 H 0.7854(15) 0.4728(13) 0.0009(12) 0.041(4) Uiso 1 1 d .
C12 C 0.91809(13) 0.65242(12) 0.07631(11) 0.0345(3) Uani 1 1 d .
H12 H 0.9628(15) 0.6605(13) 0.0049(12) 0.043(4) Uiso 1 1 d .
C13 C 0.96051(13) 0.75008(12) 0.18002(11) 0.0366(3) Uani 1 1 d .
H13 H 1.0331(17) 0.8282(15) 0.1825(13) 0.049(4) Uiso 1 1 d .
C14 C 0.89748(13) 0.73455(12) 0.28086(11) 0.0366(3) Uani 1 1 d .
H14 H 0.9262(16) 0.8006(14) 0.3542(13) 0.044(4) Uiso 1 1 d .
C15 C 0.79386(12) 0.62316(11) 0.27903(10) 0.0318(2) Uani 1 1 d .
H15 H 0.7536(15) 0.6115(13) 0.3504(13) 0.041(4) Uiso 1 1 d .
C16 C 0.29538(17) 0.12719(12) 0.47369(12) 0.0421(3) Uani 1 1 d .
H16B H 0.200(2) 0.1698(19) 0.4743(17) 0.085(6) Uiso 1 1 d .
H16 H 0.3548(19) 0.1749(17) 0.5456(16) 0.067(5) Uiso 1 1 d .
C17 C 0.2529(3) -0.01289(15) 0.46165(17) 0.0796(6) Uani 1 1 d .
H17A H 0.1986 -0.0590 0.3851 0.119 Uiso 1 1 calc R
H17B H 0.1872 -0.0268 0.5230 0.119 Uiso 1 1 calc R
H17C H 0.3446 -0.0457 0.4689 0.119 Uiso 1 1 calc R
C18 C 0.17257(13) 0.44840(11) 0.24942(10) 0.0314(2) Uani 1 1 d .
H18B H 0.2304(14) 0.4013(12) 0.1846(11) 0.035(3) Uiso 1 1 d .
H18A H 0.0988(15) 0.4880(13) 0.2153(12) 0.041(4) Uiso 1 1 d .
C19 C 0.08489(13) 0.35209(11) 0.30570(10) 0.0332(2) Uani 1 1 d .
H19B H 0.0122(16) 0.3943(13) 0.3566(12) 0.044(4) Uiso 1 1 d .
H19A H 0.1536(14) 0.3263(12) 0.3554(11) 0.034(3) Uiso 1 1 d .
C20 C 0.35664(17) 0.64228(13) 0.26711(13) 0.0436(3) Uani 1 1 d .
H20C H 0.2792(18) 0.6804(15) 0.2354(14) 0.057(4) Uiso 1 1 d .
H20B H 0.4324(17) 0.7153(15) 0.3207(13) 0.051(4) Uiso 1 1 d .
H20A H 0.4081(18) 0.5912(15) 0.2006(15) 0.057(4) Uiso 1 1 d .
C21 C 0.21492(16) 0.62396(13) 0.43105(12) 0.0429(3) Uani 1 1 d .
H21C H 0.2897(16) 0.7006(14) 0.4786(13) 0.045(4) Uiso 1 1 d .
H21B H 0.1272(18) 0.6553(15) 0.4085(13) 0.056(4) Uiso 1 1 d .
H21A H 0.1778(16) 0.5655(15) 0.4800(14) 0.051(4) Uiso 1 1 d .
C22 C -0.12428(18) 0.17137(18) 0.27169(16) 0.0571(4) Uani 1 1 d .
H22C H -0.0823(19) 0.1385(16) 0.3336(16) 0.066(5) Uiso 1 1 d .
H22B H -0.1827(19) 0.0948(17) 0.2106(15) 0.066(5) Uiso 1 1 d .
H22A H -0.195(2) 0.2319(18) 0.3062(17) 0.079(6) Uiso 1 1 d .
C23 C 0.08825(18) 0.15001(14) 0.15961(14) 0.0490(3) Uani 1 1 d .
H23C H 0.0237(18) 0.0756(16) 0.0988(15) 0.061(4) Uiso 1 1 d .
H23B H 0.1357(19) 0.1123(17) 0.2178(16) 0.071(5) Uiso 1 1 d .
H23A H 0.1689(19) 0.1949(16) 0.1186(14) 0.062(5) Uiso 1 1 d .

loop_
_atom_site_aniso_label
_atom_site_aniso_U_11
_atom_site_aniso_U_22
_atom_site_aniso_U_33
_atom_site_aniso_U_23
_atom_site_aniso_U_13
_atom_site_aniso_U_12
Li1 0.0321(9) 0.0255(8) 0.0234(8) 0.0058(7) 0.0011(7) 0.0043(7)
O1 0.0333(4) 0.0213(3) 0.0217(3) 0.0042(3) 0.0030(3) 0.0021(3)
O2 0.0549(5) 0.0204(4) 0.0341(4) 0.0058(3) 0.0179(4) 0.0011(3)
N1 0.0248(4) 0.0243(4) 0.0246(4) 0.0070(3) 0.0043(3) 0.0047(3)
N2 0.0333(5) 0.0279(4) 0.0268(5) 0.0062(4) 0.0004(4) 0.0064(4)
N3 0.0285(5) 0.0375(5) 0.0365(5) 0.0070(4) -0.0005(4) 0.0016(4)
C1 0.0266(5) 0.0197(4) 0.0259(5) 0.0055(4) 0.0023(4) 0.0025(4)
C2 0.0315(5) 0.0207(5) 0.0255(5) 0.0028(4) 0.0058(4) 0.0034(4)
C3 0.0238(5) 0.0254(5) 0.0244(5) 0.0061(4) 0.0042(4) 0.0058(4)
C4 0.0257(5) 0.0261(5) 0.0241(5) 0.0080(4) 0.0068(4) 0.0040(4)
C5 0.0322(6) 0.0364(6) 0.0301(6) 0.0057(5) 0.0037(4) 0.0128(5)
C6 0.0358(6) 0.0429(7) 0.0317(6) 0.0058(5) -0.0031(5) 0.0055(5)
C7 0.0452(7) 0.0298(6) 0.0305(6) 0.0006(5) 0.0067(5) 0.0011(5)
C8 0.0397(6) 0.0286(6) 0.0428(7) 0.0030(5) 0.0129(5) 0.0109(5)
C9 0.0274(5) 0.0318(5) 0.0362(6) 0.0073(5) 0.0054(5) 0.0085(4)
C10 0.0226(5) 0.0271(5) 0.0266(5) 0.0083(4) 0.0039(4) 0.0058(4)
C11 0.0291(5) 0.0333(6) 0.0270(5) 0.0097(4) 0.0045(4) 0.0055(4)
C12 0.0322(6) 0.0396(6) 0.0344(6) 0.0168(5) 0.0086(5) 0.0048(5)
C13 0.0293(6) 0.0342(6) 0.0447(7) 0.0143(5) 0.0069(5) -0.0005(5)
C14 0.0324(6) 0.0336(6) 0.0357(6) 0.0029(5) 0.0049(5) -0.0013(5)
C15 0.0294(5) 0.0332(6) 0.0293(6) 0.0069(4) 0.0069(4) 0.0016(4)
C16 0.0582(8) 0.0315(6) 0.0331(6) 0.0110(5) 0.0141(6) -0.0021(6)
C17 0.1212(16) 0.0383(8) 0.0708(11) 0.0196(8) 0.0384(11) -0.0098(9)
C18 0.0333(6) 0.0337(6) 0.0248(5) 0.0062(4) -0.0012(4) 0.0057(5)
C19 0.0309(6) 0.0380(6) 0.0280(5) 0.0069(5) 0.0029(5) 0.0055(5)
C20 0.0483(7) 0.0378(7) 0.0455(8) 0.0200(6) -0.0055(6) 0.0005(6)
C21 0.0433(7) 0.0399(7) 0.0399(7) -0.0025(6) 0.0006(6) 0.0171(6)
C22 0.0408(8) 0.0607(10) 0.0623(10) 0.0196(8) 0.0051(7) -0.0084(7)
C23 0.0492(8) 0.0373(7) 0.0512(8) -0.0001(6) 0.0025(7) 0.0069(6)

loop_
_atom_type_symbol
_atom_type_description
_atom_type_scat_dispersion_real
_atom_type_scat_dispersion_imag
_atom_type_scat_source
C C 0.0033 0.0016 'International Tables Vol C Tables 4.2.6.8 and 6.1.1.4'
H H 0.0000 0.0000 'International Tables Vol C Tables 4.2.6.8 and 6.1.1.4'
Li Li -0.0003 0.0001 'International Tables Vol C Tables 4.2.6.8 and 6.1.1.4'
N N 0.0061 0.0033 'International Tables Vol C Tables 4.2.6.8 and 6.1.1.4'
O O 0.0106 0.0060 'International Tables Vol C Tables 4.2.6.8 and 6.1.1.4'

loop_
_geom_angle_atom_site_label_1
_geom_angle_atom_site_label_2
_geom_angle_atom_site_label_3
_geom_angle
_geom_angle_site_symmetry_1
_geom_angle_site_symmetry_3
O1 Li1 O1 97.77(8) 2_666 .
O1 Li1 N2 110.49(9) 2_666 .
O1 Li1 N2 116.06(9) . .
O1 Li1 N1 130.23(10) 2_666 .
O1 Li1 N1 86.47(7) . .
N2 Li1 N1 111.71(9) . .
O1 Li1 Li1 50.63(6) 2_666 2_666
O1 Li1 Li1 47.14(6) . 2_666
N2 Li1 Li1 126.99(12) . 2_666
N1 Li1 Li1 115.45(11) . 2_666
O1 Li1 C1 123.64(9) 2_666 .
O1 Li1 C1 29.27(4) . .
N2 Li1 C1 111.80(8) . .
N1 Li1 C1 60.03(5) . .
Li1 Li1 C1 74.29(8) 2_666 .
O1 Li1 C2 141.13(9) 2_666 .
O1 Li1 C2 59.41(5) . .
N2 Li1 C2 107.96(8) . .
N1 Li1 C2 31.06(4) . .
Li1 Li1 C2 100.31(10) 2_666 .
C1 Li1 C2 30.59(4) . .
O1 Li1 C20 103.43(8) 2_666 .
O1 Li1 C20 146.28(9) . .
N2 Li1 C20 31.32(5) . .
N1 Li1 C20 99.06(8) . .
Li1 Li1 C20 145.17(11) 2_666 .
C1 Li1 C20 131.65(8) . .
C2 Li1 C20 112.37(7) . .
C1 O1 Li1 154.33(9) . 2_666
C1 O1 Li1 100.99(8) . .
Li1 O1 Li1 82.23(8) 2_666 .
C1 O2 C16 117.89(8) . .
C3 N1 C2 121.13(9) . .
C3 N1 Li1 135.01(9) . .
C2 N1 Li1 96.99(8) . .
C21 N2 C20 109.57(10) . .
C21 N2 C18 111.30(9) . .
C20 N2 C18 107.90(9) . .
C21 N2 Li1 107.08(9) . .
C20 N2 Li1 101.06(9) . .
C18 N2 Li1 119.26(8) . .
C22 N3 C23 109.70(12) . .
C22 N3 C19 110.10(11) . .
C23 N3 C19 112.04(10) . .
O1 C1 O2 119.43(9) . .
O1 C1 C2 126.80(9) . .
O2 C1 C2 113.76(9) . .
O1 C1 Li1 49.74(6) . .
O2 C1 Li1 162.45(8) . .
C2 C1 Li1 78.53(7) . .
C1 C2 N1 118.17(9) . .
C1 C2 Li1 70.88(7) . .
N1 C2 Li1 51.95(6) . .
N1 C3 C10 119.42(9) . .
N1 C3 C4 121.25(9) . .
C10 C3 C4 119.33(9) . .
C5 C4 C9 118.72(10) . .
C5 C4 C3 118.61(9) . .
C9 C4 C3 122.64(10) . .
C4 C5 C6 121.05(10) . .
C7 C6 C5 119.79(11) . .
C8 C7 C6 119.61(11) . .
C7 C8 C9 120.88(11) . .
C4 C9 C8 119.94(11) . .
C11 C10 C15 117.44(10) . .
C11 C10 C3 121.00(9) . .
C15 C10 C3 121.50(9) . .
C12 C11 C10 121.52(11) . .
C13 C12 C11 120.19(11) . .
C12 C13 C14 119.18(11) . .
C15 C14 C13 120.99(11) . .
C14 C15 C10 120.68(11) . .
O2 C16 C17 108.07(11) . .
N2 C18 C19 113.58(9) . .
N3 C19 C18 111.26(10) . .
N2 C20 Li1 47.61(7) . .

loop_
_geom_bond_atom_site_label_1
_geom_bond_atom_site_label_2
_geom_bond_distance
_geom_bond_site_symmetry_2
Li1 O1 1.8808(18) 2_666
Li1 O1 1.9836(19) .
Li1 N2 2.088(2) .
Li1 N1 2.0997(19) .
Li1 Li1 2.542(3) 2_666
Li1 C1 2.552(2) .
Li1 C2 2.647(2) .
Li1 C20 2.774(2) .
O1 C1 1.2709(12) .
O1 Li1 1.8808(19) 2_666
O2 C1 1.3686(12) .
O2 C16 1.4223(14) .
N1 C3 1.3082(13) .
N1 C2 1.3759(13) .
N2 C21 1.4677(15) .
N2 C20 1.4695(16) .
N2 C18 1.4778(14) .
N3 C22 1.4519(18) .
N3 C23 1.4541(17) .
N3 C19 1.4615(15) .
C1 C2 1.3744(14) .
C3 C10 1.4711(14) .
C3 C4 1.4985(14) .
C4 C5 1.3867(15) .
C4 C9 1.3894(14) .
C5 C6 1.3883(16) .
C6 C7 1.3802(18) .
C7 C8 1.3752(18) .
C8 C9 1.3897(16) .
C10 C11 1.3983(14) .
C10 C15 1.4040(15) .
C11 C12 1.3848(16) .
C12 C13 1.3816(17) .
C13 C14 1.3854(17) .
C14 C15 1.3807(16) .
C16 C17 1.4782(19) .
C18 C19 1.5159(16) .
